data_2105041
loop_
_publ_author_name
'Schmidt, Horst'
'Paschke, Iris'
'Freyer, Daniela'
'Voigt, Wolfgang'

_publ_section_title
;
 Water channel structure of bassanite at high air humidity: crystal
 structure of CaSO~4~&#x00B7;0.625H~2~O
;
_journal_issue 6
_journal_name_full 'Acta Crystallographica Section B'
_journal_page_first 467
_journal_page_last 475
_journal_paper_doi 10.1107/S0108768111041759
_journal_volume 67
_journal_year 2011
_chemical_formula_sum 'Ca H1.25 O4.625 S'
_chemical_formula_weight 147.40
_space_group_IT_number 154
_symmetry_cell_setting trigonal
_symmetry_space_group_name_Hall 'P 32 2"'
_symmetry_space_group_name_H-M 'P 32 2 1'
_atom_sites_solution_hydrogens geom
_atom_sites_solution_primary direct
_atom_sites_solution_secondary difmap
_audit_creation_method SHELXL-97
_cell_angle_alpha 90.00
_cell_angle_beta 90.00
_cell_angle_gamma 120.00
_cell_formula_units_Z 24
_cell_length_a 13.8690(4)
_cell_length_b 13.8690(4)
_cell_length_c 12.71890(10)
_cell_measurement_pressure 101.3
_cell_measurement_reflns_used 943
_cell_measurement_temperature 296(2)
_cell_measurement_theta_max 27.49
_cell_measurement_theta_min 1
_cell_volume 2118.70(9)
_computing_cell_refinement Apex2
_computing_data_collection Apex2
_computing_data_reduction Apex2
_computing_molecular_graphics 'Diamond 3'
_computing_structure_refinement 'SHELXL-97 (Sheldrick, 1997)'
_computing_structure_solution 'SHELXS-97 (Sheldrick, 1990)'
_diffrn_ambient_temperature 296(2)
_diffrn_measured_fraction_theta_full 1.000
_diffrn_measured_fraction_theta_max 1.000
_diffrn_measurement_device_type 'Bruker X8 Kappa. Apex2'
_diffrn_measurement_method 'omega and phi scans'
_diffrn_radiation_monochromator graphite
_diffrn_radiation_source 'fine-focus sealed tube'
_diffrn_radiation_type MoK\a
_diffrn_radiation_wavelength 0.71073
_diffrn_reflns_av_R_equivalents 0.0431
_diffrn_reflns_av_sigmaI/netI 0.0242
_diffrn_reflns_limit_h_max 17
_diffrn_reflns_limit_h_min -17
_diffrn_reflns_limit_k_max 17
_diffrn_reflns_limit_k_min -17
_diffrn_reflns_limit_l_max 16
_diffrn_reflns_limit_l_min -16
_diffrn_reflns_number 38925
_diffrn_reflns_theta_full 27.49
_diffrn_reflns_theta_max 27.49
_diffrn_reflns_theta_min 1.60
_diffrn_standards_decay_% 0
_diffrn_standards_interval_count 0
_diffrn_standards_interval_time 0
_diffrn_standards_number 0
_exptl_absorpt_coefficient_mu 2.235
_exptl_absorpt_correction_T_max 0.8958
_exptl_absorpt_correction_T_min 0.6406
_exptl_absorpt_correction_type numerical
_exptl_crystal_colour colourless
_exptl_crystal_density_diffrn 2.773
_exptl_crystal_description needle
_exptl_crystal_F_000 1782
_exptl_crystal_size_max 0.4
_exptl_crystal_size_mid 0.08
_exptl_crystal_size_min 0.07
_refine_diff_density_max 0.533
_refine_diff_density_min -0.452
_refine_ls_abs_structure_details 'Flack H D (1983), Acta Cryst. A39, 876-881'
_refine_ls_abs_structure_Flack 0.00
_refine_ls_extinction_method none
_refine_ls_goodness_of_fit_ref 1.029
_refine_ls_hydrogen_treatment mixed
_refine_ls_matrix_type full
_refine_ls_number_constraints 0
_refine_ls_number_parameters 260
_refine_ls_number_reflns 3252
_refine_ls_number_restraints 5
_refine_ls_restrained_S_all 1.031
_refine_ls_R_factor_all 0.0608
_refine_ls_R_factor_gt 0.0388
_refine_ls_shift/su_max 0.027
_refine_ls_shift/su_mean 0.001
_refine_ls_structure_factor_coef Fsqd
_refine_ls_weighting_details 'calc w=1/[\s^2^(Fo^2^)+(0.0478P)^2^+2.0720P] where P=(Fo^2^+2Fc^2^)/3'
_refine_ls_weighting_scheme calc
_refine_ls_wR_factor_gt 0.0955
_refine_ls_wR_factor_ref 0.1079
_reflns_number_gt 2578
_reflns_number_total 3252
_reflns_threshold_expression >2sigma(I)
_cod_data_source_file sn5106.cif
_cod_data_source_block caso40625
_cod_database_code 2105041

loop_
_symmetry_equiv_pos_as_xyz
'x, y, z'
'-y, x-y, z+2/3'
'-x+y, -x, z+1/3'
'y, x, -z'
'x-y, -y, -z+1/3'
'-x, -x+y, -z+2/3'

loop_
_atom_site_type_symbol
_atom_site_label
_atom_site_fract_x
_atom_site_fract_y
_atom_site_fract_z
_atom_site_U_iso_or_equiv
_atom_site_adp_type
_atom_site_calc_flag
_atom_site_refinement_flags
_atom_site_occupancy
_atom_site_symmetry_multiplicity
S S1 0.50186(8) 0.77388(9) 0.08244(7) 0.0099(3) Uani d . 1 1
S S2 0.77410(9) 0.99600(8) 0.41478(8) 0.0103(2) Uani d . 1 1
S S3 0.72701(9) 0.72106(9) -0.24660(7) 0.0096(2) Uani d . 1 1
S S4 0.21741(9) 0.72177(9) 0.24212(7) 0.0100(2) Uani d . 1 1
Ca Ca1 0.76903(10) 1.0000 0.1667 0.0126(4) Uani d S 1 2
Ca Ca2 0.49029(7) 0.77610(8) 0.33088(6) 0.0142(2) Uani d . 1 1
Ca Ca3 0.74268(9) 0.74268(9) 0.0000 0.0122(3) Uani d S 1 2
Ca Ca4 0.71424(9) 0.71424(9) -0.5000 0.0148(3) Uani d S 1 2
Ca Ca5 0.50256(6) 0.77197(8) -0.16455(6) 0.0135(2) Uani d . 1 1
Ca Ca6 0.78358(10) 1.0000 0.6667 0.0123(3) Uani d S 1 2
O O1 0.6334(2) 0.6938(2) -0.1736(2) 0.0160(6) Uani d . 1 1
O O2 0.1951(2) 0.6233(2) 0.1778(2) 0.0166(6) Uani d . 1 1
O O3 0.4352(3) 0.7974(2) 0.0072(2) 0.0169(6) Uani d . 1 1
O O4 0.7339(3) 0.7999(2) -0.3272(2) 0.0169(7) Uani d . 1 1
O O5 0.5663(2) 0.7355(3) 0.0209(2) 0.0206(7) Uani d . 1 1
O O6 0.8680(3) 1.0603(2) 0.3412(2) 0.0164(6) Uani d . 1 1
O O7 0.8289(2) 0.7705(3) -0.1815(2) 0.0175(7) Uani d . 1 1
O O8 0.7927(2) 0.9169(2) 0.4753(2) 0.0180(7) Uani d . 1 1
O O9 0.4298(2) 0.6907(2) 0.1594(2) 0.0151(7) Uani d . 1 1
O O10 0.2966(2) 0.7407(3) 0.3266(2) 0.0167(7) Uani d . 1 1
O O11 0.7664(3) 1.0720(2) 0.4902(2) 0.0163(7) Uani d . 1 1
O O12 0.6738(2) 0.9397(3) 0.3496(2) 0.0178(7) Uani d . 1 1
O O13 0.5778(3) 0.8753(2) 0.1423(2) 0.0187(7) Uani d . 1 1
O O14 0.1128(3) 0.7027(3) 0.2901(2) 0.0200(7) Uani d . 1 1
O O15 0.2623(3) 0.8162(2) 0.1692(2) 0.0171(7) Uani d . 1 1
O O16 0.5018(3) 0.9431(3) -0.1888(3) 0.0336(9) Uani d D 1 1
O O17 0.9508(4) 1.0000 0.6667 0.0560(18) Uani d SD 1 2
O O18 0.7094(3) 0.6206(2) -0.3009(2) 0.0199(7) Uani d . 1 1
O O19 0.4803(4) 0.9522(4) 0.2989(5) 0.0663(15) Uani d D 1 1
H H1 0.453(7) 0.985(7) 0.258(5) 0.099 Uiso d D 1 1
H H2 0.545(3) 0.982(6) 0.277(6) 0.099 Uiso d D 1 1
H H3 0.564(3) 0.993(5) -0.205(6) 0.099 Uiso d D 1 1
H H4 0.457(6) 0.966(7) -0.181(6) 0.099 Uiso d D 1 1
H H5 1.005(4) 1.060(3) 0.678(7) 0.099 Uiso d D 1 1

loop_
_atom_site_aniso_label
_atom_site_aniso_U_11
_atom_site_aniso_U_22
_atom_site_aniso_U_33
_atom_site_aniso_U_12
_atom_site_aniso_U_13
_atom_site_aniso_U_23
S1 0.0110(6) 0.0113(5) 0.0065(5) 0.0050(4) -0.0002(4) -0.0002(4)
S2 0.0128(5) 0.0122(6) 0.0063(5) 0.0066(5) 0.0001(4) 0.0002(4)
S3 0.0118(5) 0.0128(5) 0.0061(5) 0.0074(5) 0.0005(3) -0.0007(3)
S4 0.0119(5) 0.0120(5) 0.0067(5) 0.0066(4) 0.0004(4) -0.0006(4)
Ca1 0.0162(7) 0.0130(7) 0.0076(6) 0.0065(4) -0.0002(2) -0.0004(5)
Ca2 0.0138(5) 0.0189(6) 0.0082(4) 0.0071(5) -0.0005(4) -0.0012(3)
Ca3 0.0154(4) 0.0154(4) 0.0074(5) 0.0088(5) -0.0001(2) 0.0001(2)
Ca4 0.0187(5) 0.0187(5) 0.0115(6) 0.0129(6) 0.0008(2) -0.0008(2)
Ca5 0.0134(5) 0.0148(7) 0.0102(4) 0.0054(5) -0.0003(3) -0.0013(3)
Ca6 0.0139(5) 0.0130(8) 0.0097(6) 0.0065(4) 0.0001(2) 0.0003(5)
O1 0.0150(14) 0.0203(16) 0.0126(15) 0.0087(13) 0.0053(12) 0.0009(13)
O2 0.0187(16) 0.0169(15) 0.0154(14) 0.0097(13) 0.0007(13) -0.0063(13)
O3 0.0199(17) 0.0231(16) 0.0073(13) 0.0104(14) -0.0038(12) -0.0006(12)
O4 0.0250(18) 0.0208(17) 0.0063(14) 0.0125(15) -0.0013(12) 0.0032(12)
O5 0.0184(17) 0.035(2) 0.0128(15) 0.0163(16) 0.0010(13) -0.0057(13)
O6 0.0167(16) 0.0199(16) 0.0113(14) 0.0083(13) 0.0039(12) 0.0015(12)
O7 0.0160(15) 0.0281(18) 0.0111(14) 0.0130(14) -0.0037(11) -0.0029(13)
O8 0.0185(16) 0.0187(16) 0.0192(15) 0.0112(14) 0.0018(13) 0.0058(13)
O9 0.0158(16) 0.0171(16) 0.0052(13) 0.0028(13) 0.0040(12) 0.0046(11)
O10 0.0214(16) 0.0265(19) 0.0056(14) 0.0145(15) -0.0035(11) -0.0002(13)
O11 0.0229(18) 0.0194(17) 0.0103(14) 0.0133(15) 0.0005(12) -0.0021(12)
O12 0.0155(15) 0.0173(17) 0.0165(15) 0.0051(14) -0.0072(12) -0.0016(13)
O13 0.0207(17) 0.0133(16) 0.0174(16) 0.0050(15) -0.0063(12) -0.0069(13)
O14 0.0131(16) 0.0230(18) 0.0239(17) 0.0091(14) 0.0101(13) 0.0043(14)
O15 0.0277(18) 0.0183(16) 0.0108(15) 0.0156(15) 0.0035(12) 0.0054(12)
O16 0.022(2) 0.026(2) 0.051(2) 0.0103(18) 0.0043(18) 0.0107(17)
O17 0.023(2) 0.022(3) 0.123(6) 0.0108(16) -0.005(2) -0.011(4)
O18 0.0257(18) 0.0156(16) 0.0200(16) 0.0116(14) 0.0021(14) -0.0047(12)
O19 0.039(3) 0.047(3) 0.093(4) 0.006(2) 0.017(3) -0.015(3)

loop_
_atom_type_symbol
_atom_type_description
_atom_type_scat_dispersion_real
_atom_type_scat_dispersion_imag
_atom_type_scat_source
Ca Ca 0.2262 0.3064 'International Tables Vol C Tables 4.2.6.8 and 6.1.1.4'
S S 0.1246 0.1234 'International Tables Vol C Tables 4.2.6.8 and 6.1.1.4'
O O 0.0106 0.0060 'International Tables Vol C Tables 4.2.6.8 and 6.1.1.4'
H H 0.0000 0.0000 'International Tables Vol C Tables 4.2.6.8 and 6.1.1.4'

loop_
_geom_angle_atom_site_label_1
_geom_angle_atom_site_label_2
_geom_angle_atom_site_label_3
_geom_angle_site_symmetry_1
_geom_angle_site_symmetry_3
_geom_angle
O9 S1 O5 . . 111.69(19)
O9 S1 O3 . . 110.64(18)
O5 S1 O3 . . 107.13(17)
O9 S1 O13 . . 106.69(18)
O5 S1 O13 . . 110.20(18)
O3 S1 O13 . . 110.53(19)
O9 S1 Ca5 . . 131.83(12)
O5 S1 Ca5 . . 57.34(12)
O3 S1 Ca5 . . 50.06(12)
O13 S1 Ca5 . . 121.27(13)
O9 S1 Ca2 . . 47.23(11)
O5 S1 Ca2 . . 125.26(13)
O3 S1 Ca2 . . 127.24(13)
O13 S1 Ca2 . . 59.48(13)
Ca5 S1 Ca2 . . 177.23(4)
O8 S2 O12 . . 111.95(18)
O8 S2 O11 . . 107.33(17)
O12 S2 O11 . . 111.24(19)
O8 S2 O6 . . 110.52(18)
O12 S2 O6 . . 106.10(17)
O11 S2 O6 . . 109.72(17)
O8 S2 Ca1 . . 123.50(13)
O12 S2 Ca1 . . 54.55(12)
O11 S2 Ca1 . . 129.07(12)
O6 S2 Ca1 . . 51.71(12)
O8 S2 Ca6 . . 57.79(12)
O12 S2 Ca6 . . 126.50(13)
O11 S2 Ca6 . . 49.58(12)
O6 S2 Ca6 . . 127.10(13)
Ca1 S2 Ca6 . . 178.27(3)
O18 S3 O4 . . 107.32(18)
O18 S3 O7 . . 111.83(18)
O4 S3 O7 . . 110.80(19)
O18 S3 O1 . . 110.19(19)
O4 S3 O1 . . 110.49(18)
O7 S3 O1 . . 106.25(16)
O18 S3 Ca3 . . 122.15(13)
O4 S3 Ca3 . . 130.52(12)
O7 S3 Ca3 . . 52.62(11)
O1 S3 Ca3 . . 53.89(12)
O18 S3 Ca4 . . 61.29(13)
O4 S3 Ca4 . . 46.04(12)
O7 S3 Ca4 . . 126.81(12)
O1 S3 Ca4 . . 126.11(12)
Ca3 S3 Ca4 . . 176.55(4)
O10 S4 O15 . . 111.06(19)
O10 S4 O14 . . 108.16(18)
O15 S4 O14 . . 111.27(18)
O10 S4 O2 . . 111.22(18)
O15 S4 O2 . . 105.85(17)
O14 S4 O2 . . 109.29(19)
O10 S4 Ca2 . 2_664 135.05(13)
O15 S4 Ca2 . 2_664 52.53(12)
O14 S4 Ca2 . 2_664 116.80(14)
O2 S4 Ca2 . 2_664 54.22(12)
O10 S4 Ca5 . 2_665 40.89(12)
O15 S4 Ca5 . 2_665 127.46(12)
O14 S4 Ca5 . 2_665 67.28(13)
O2 S4 Ca5 . 2_665 124.69(12)
Ca2 S4 Ca5 2_664 2_665 175.88(4)
O13 Ca1 O13 5_675 . 81.10(16)
O13 Ca1 O7 5_675 3_675 81.17(11)
O13 Ca1 O7 . 3_675 156.98(11)
O13 Ca1 O7 5_675 4 156.98(12)
O13 Ca1 O7 . 4 81.17(11)
O7 Ca1 O7 3_675 4 119.39(17)
O13 Ca1 O6 5_675 . 89.35(10)
O13 Ca1 O6 . . 125.89(10)
O7 Ca1 O6 3_675 . 68.39(9)
O7 Ca1 O6 4 . 89.23(10)
O13 Ca1 O6 5_675 5_675 125.89(10)
O13 Ca1 O6 . 5_675 89.35(10)
O7 Ca1 O6 3_675 5_675 89.23(10)
O7 Ca1 O6 4 5_675 68.39(9)
O6 Ca1 O6 . 5_675 135.55(14)
O13 Ca1 O12 5_675 . 78.20(10)
O13 Ca1 O12 . . 71.14(10)
O7 Ca1 O12 3_675 . 119.04(9)
O7 Ca1 O12 4 . 82.24(10)
O6 Ca1 O12 . . 54.78(9)
O6 Ca1 O12 5_675 . 147.07(9)
O13 Ca1 O12 5_675 5_675 71.14(10)
O13 Ca1 O12 . 5_675 78.20(10)
O7 Ca1 O12 3_675 5_675 82.24(10)
O7 Ca1 O12 4 5_675 119.04(9)
O6 Ca1 O12 . 5_675 147.07(9)
O6 Ca1 O12 5_675 5_675 54.78(9)
O12 Ca1 O12 . 5_675 139.36(14)
O13 Ca1 S2 5_675 . 84.34(8)
O13 Ca1 S2 . . 98.38(8)
O7 Ca1 S2 3_675 . 94.36(7)
O7 Ca1 S2 4 . 83.83(7)
O6 Ca1 S2 . . 27.50(7)
O6 Ca1 S2 5_675 . 149.71(8)
O12 Ca1 S2 . . 27.34(6)
O12 Ca1 S2 5_675 . 155.48(7)
O13 Ca1 S2 5_675 5_675 98.38(8)
O13 Ca1 S2 . 5_675 84.34(8)
O7 Ca1 S2 3_675 5_675 83.83(7)
O7 Ca1 S2 4 5_675 94.36(7)
O6 Ca1 S2 . 5_675 149.71(8)
O6 Ca1 S2 5_675 5_675 27.50(7)
O12 Ca1 S2 . 5_675 155.48(7)
O12 Ca1 S2 5_675 5_675 27.34(6)
S2 Ca1 S2 . 5_675 176.44(6)
O13 Ca1 Ca3 5_675 3_675 73.04(8)
O13 Ca1 Ca3 . 3_675 146.08(8)
O7 Ca1 Ca3 3_675 3_675 36.86(6)
O7 Ca1 Ca3 4 3_675 116.28(9)
O6 Ca1 Ca3 . 3_675 34.84(7)
O6 Ca1 Ca3 5_675 3_675 123.57(7)
O12 Ca1 Ca3 . 3_675 82.21(6)
O12 Ca1 Ca3 5_675 3_675 112.43(7)
S2 Ca1 Ca3 . 3_675 58.134(19)
S2 Ca1 Ca3 5_675 3_675 120.39(2)
O13 Ca1 Ca3 5_675 . 146.08(8)
O13 Ca1 Ca3 . . 73.04(8)
O7 Ca1 Ca3 3_675 . 116.28(9)
O7 Ca1 Ca3 4 . 36.86(6)
O6 Ca1 Ca3 . . 123.57(7)
O6 Ca1 Ca3 5_675 . 34.84(7)
O12 Ca1 Ca3 . . 112.43(7)
O12 Ca1 Ca3 5_675 . 82.21(6)
S2 Ca1 Ca3 . . 120.39(2)
S2 Ca1 Ca3 5_675 . 58.134(19)
Ca3 Ca1 Ca3 3_675 . 138.53(5)
O9 Ca2 O12 . . 119.30(10)
O9 Ca2 O18 . 4 79.31(11)
O12 Ca2 O18 . 4 74.95(11)
O9 Ca2 O10 . . 78.91(11)
O12 Ca2 O10 . . 135.44(12)
O18 Ca2 O10 4 . 149.05(11)
O9 Ca2 O15 . 3_565 138.73(12)
O12 Ca2 O15 . 3_565 78.32(10)
O18 Ca2 O15 4 3_565 69.47(10)
O10 Ca2 O15 . 3_565 116.02(9)
O9 Ca2 O19 . . 98.84(16)
O12 Ca2 O19 . . 69.78(14)
O18 Ca2 O19 4 . 138.16(13)
O10 Ca2 O19 . . 67.24(13)
O15 Ca2 O19 3_565 . 122.41(15)
O9 Ca2 O2 . 3_565 145.53(10)
O12 Ca2 O2 . 3_565 92.53(10)
O18 Ca2 O2 4 3_565 124.96(10)
O10 Ca2 O2 . 3_565 68.46(9)
O15 Ca2 O2 3_565 3_565 55.50(9)
O19 Ca2 O2 . 3_565 78.99(14)
O9 Ca2 O3 . 3_565 67.08(9)
O12 Ca2 O3 . 3_565 150.16(11)
O18 Ca2 O3 4 3_565 78.18(10)
O10 Ca2 O3 . 3_565 73.21(11)
O15 Ca2 O3 3_565 3_565 80.34(10)
O19 Ca2 O3 . 3_565 139.98(13)
O2 Ca2 O3 3_565 3_565 92.33(10)
O9 Ca2 O13 . . 54.08(9)
O12 Ca2 O13 . . 67.76(9)
O18 Ca2 O13 4 . 80.02(11)
O10 Ca2 O13 . . 104.18(10)
O15 Ca2 O13 3_565 . 139.16(9)
O19 Ca2 O13 . . 66.41(14)
O2 Ca2 O13 3_565 . 144.21(11)
O3 Ca2 O13 3_565 . 119.88(9)
O9 Ca2 S4 . 3_565 156.10(8)
O12 Ca2 S4 . 3_565 81.61(8)
O18 Ca2 S4 4 3_565 96.87(8)
O10 Ca2 S4 . 3_565 94.23(7)
O15 Ca2 S4 3_565 3_565 27.62(7)
O19 Ca2 S4 . 3_565 99.48(13)
O2 Ca2 S4 3_565 3_565 28.24(7)
O3 Ca2 S4 3_565 3_565 89.02(7)
O13 Ca2 S4 . 3_565 149.03(7)
O9 Ca2 S1 . . 26.28(7)
O12 Ca2 S1 . . 94.14(7)
O18 Ca2 S1 4 . 77.83(8)
O10 Ca2 S1 . . 91.80(7)
O15 Ca2 S1 3_565 . 147.29(7)
O19 Ca2 S1 . . 82.94(13)
O2 Ca2 S1 3_565 . 157.21(7)
O3 Ca2 S1 3_565 . 92.64(7)
O13 Ca2 S1 . . 27.80(6)
S4 Ca2 S1 3_565 . 173.97(4)
O9 Ca2 Ca5 . 2_665 110.31(8)
O12 Ca2 Ca5 . 2_665 122.55(8)
O18 Ca2 Ca5 4 2_665 144.27(8)
O10 Ca2 Ca5 . 2_665 34.17(6)
O15 Ca2 Ca5 3_565 2_665 83.22(6)
O19 Ca2 Ca5 . 2_665 75.99(11)
O2 Ca2 Ca5 3_565 2_665 35.43(7)
O3 Ca2 Ca5 3_565 2_665 74.81(7)
O13 Ca2 Ca5 . 2_665 134.14(8)
S4 Ca2 Ca5 3_565 2_665 60.06(2)
S1 Ca2 Ca5 . 2_665 125.96(3)
O5 Ca3 O5 . 4 116.35(16)
O5 Ca3 O6 . 5_675 81.27(10)
O5 Ca3 O6 4 5_675 161.06(11)
O5 Ca3 O6 . 2_764 161.06(11)
O5 Ca3 O6 4 2_764 81.27(10)
O6 Ca3 O6 5_675 2_764 82.33(14)
O5 Ca3 O7 . 4 80.28(10)
O5 Ca3 O7 4 4 119.82(9)
O6 Ca3 O7 5_675 4 67.78(9)
O6 Ca3 O7 2_764 4 84.80(10)
O5 Ca3 O7 . . 119.82(9)
O5 Ca3 O7 4 . 80.28(10)
O6 Ca3 O7 5_675 . 84.80(10)
O6 Ca3 O7 2_764 . 67.78(9)
O7 Ca3 O7 4 . 143.71(14)
O5 Ca3 O1 . . 68.38(9)
O5 Ca3 O1 4 . 85.32(10)
O6 Ca3 O1 5_675 . 95.73(9)
O6 Ca3 O1 2_764 . 122.86(9)
O7 Ca3 O1 4 . 146.71(9)
O7 Ca3 O1 . . 55.24(9)
O5 Ca3 O1 . 4 85.32(10)
O5 Ca3 O1 4 4 68.38(9)
O6 Ca3 O1 5_675 4 122.86(9)
O6 Ca3 O1 2_764 4 95.73(9)
O7 Ca3 O1 4 4 55.24(9)
O7 Ca3 O1 . 4 146.71(9)
O1 Ca3 O1 . 4 129.48(13)
O5 Ca3 S3 . . 94.90(7)
O5 Ca3 S3 4 . 80.09(7)
O6 Ca3 S3 5_675 . 92.02(7)
O6 Ca3 S3 2_764 . 95.08(7)
O7 Ca3 S3 4 . 159.67(7)
O7 Ca3 S3 . . 27.56(6)
O1 Ca3 S3 . . 27.79(6)
O1 Ca3 S3 4 . 144.55(7)
O5 Ca3 S3 . 4 80.09(7)
O5 Ca3 S3 4 4 94.90(7)
O6 Ca3 S3 5_675 4 95.08(7)
O6 Ca3 S3 2_764 4 92.02(7)
O7 Ca3 S3 4 4 27.56(6)
O7 Ca3 S3 . 4 159.67(7)
O1 Ca3 S3 . 4 144.54(7)
O1 Ca3 S3 4 4 27.79(6)
S3 Ca3 S3 . 4 170.57(6)
O5 Ca3 Ca1 . 2_764 154.20(7)
O5 Ca3 Ca1 4 2_764 67.51(7)
O6 Ca3 Ca1 5_675 2_764 93.62(8)
O6 Ca3 Ca1 2_764 2_764 36.66(7)
O7 Ca3 Ca1 4 2_764 121.30(8)
O7 Ca3 Ca1 . 2_764 34.39(6)
O1 Ca3 Ca1 . 2_764 87.16(6)
O1 Ca3 Ca1 4 2_764 117.93(7)
S3 Ca3 Ca1 . 2_764 59.84(2)
S3 Ca3 Ca1 4 2_764 125.67(3)
O5 Ca3 Ca1 . . 67.51(7)
O5 Ca3 Ca1 4 . 154.20(7)
O6 Ca3 Ca1 5_675 . 36.66(7)
O6 Ca3 Ca1 2_764 . 93.62(8)
O7 Ca3 Ca1 4 . 34.39(6)
O7 Ca3 Ca1 . . 121.30(7)
O1 Ca3 Ca1 . . 117.93(7)
O1 Ca3 Ca1 4 . 87.16(6)
S3 Ca3 Ca1 . . 125.67(3)
S3 Ca3 Ca1 4 . 59.839(19)
Ca1 Ca3 Ca1 2_764 . 121.20(5)
O15 Ca4 O15 3_564 6_654 133.50(16)
O15 Ca4 O4 3_564 . 78.96(10)
O15 Ca4 O4 6_654 . 115.28(9)
O15 Ca4 O4 3_564 4_554 115.28(9)
O15 Ca4 O4 6_654 4_554 78.96(10)
O4 Ca4 O4 . 4_554 145.27(15)
O15 Ca4 O8 3_564 1_554 76.05(10)
O15 Ca4 O8 6_654 1_554 149.65(11)
O4 Ca4 O8 . 1_554 71.57(10)
O4 Ca4 O8 4_554 1_554 81.13(10)
O15 Ca4 O8 3_564 4 149.65(11)
O15 Ca4 O8 6_654 4 76.05(10)
O4 Ca4 O8 . 4 81.13(10)
O4 Ca4 O8 4_554 4 71.57(10)
O8 Ca4 O8 1_554 4 76.04(14)
O15 Ca4 O18 3_564 4_554 64.58(9)
O15 Ca4 O18 6_654 4_554 103.82(9)
O4 Ca4 O18 . 4_554 138.87(9)
O4 Ca4 O18 4_554 4_554 52.46(9)
O8 Ca4 O18 1_554 4_554 81.33(9)
O8 Ca4 O18 4 4_554 122.04(9)
O15 Ca4 O18 3_564 . 103.82(9)
O15 Ca4 O18 6_654 . 64.58(9)
O4 Ca4 O18 . . 52.46(9)
O4 Ca4 O18 4_554 . 138.87(9)
O8 Ca4 O18 1_554 . 122.04(9)
O8 Ca4 O18 4 . 81.33(9)
O18 Ca4 O18 4_554 . 152.10(13)
O15 Ca4 S3 3_564 . 91.36(7)
O15 Ca4 S3 6_654 . 90.54(7)
O4 Ca4 S3 . . 25.55(7)
O4 Ca4 S3 4_554 . 151.30(7)
O8 Ca4 S3 1_554 . 96.15(7)
O8 Ca4 S3 4 . 80.01(7)
O18 Ca4 S3 4_554 . 155.78(6)
O18 Ca4 S3 . . 26.92(6)
O15 Ca4 S3 3_564 4_554 90.54(7)
O15 Ca4 S3 6_654 4_554 91.36(7)
O4 Ca4 S3 . 4_554 151.30(7)
O4 Ca4 S3 4_554 4_554 25.55(7)
O8 Ca4 S3 1_554 4_554 80.01(7)
O8 Ca4 S3 4 4_554 96.15(7)
O18 Ca4 S3 4_554 4_554 26.92(6)
O18 Ca4 S3 . 4_554 155.78(6)
S3 Ca4 S3 . 4_554 175.18(6)
O15 Ca4 Ca6 3_564 1_554 69.69(7)
O15 Ca4 Ca6 6_654 1_554 144.51(7)
O4 Ca4 Ca6 . 1_554 33.26(7)
O4 Ca4 Ca6 4_554 1_554 118.88(8)
O8 Ca4 Ca6 1_554 1_554 38.93(7)
O8 Ca4 Ca6 4 1_554 81.12(8)
O18 Ca4 Ca6 4_554 1_554 111.29(6)
O18 Ca4 Ca6 . 1_554 85.54(6)
S3 Ca4 Ca6 . 1_554 58.67(2)
S3 Ca4 Ca6 4_554 1_554 118.04(3)
O15 Ca4 Ca6 3_564 2_763 144.52(7)
O15 Ca4 Ca6 6_654 2_763 69.69(7)
O4 Ca4 Ca6 . 2_763 118.88(8)
O4 Ca4 Ca6 4_554 2_763 33.26(7)
O8 Ca4 Ca6 1_554 2_763 81.12(8)
O8 Ca4 Ca6 4 2_763 38.93(7)
O18 Ca4 Ca6 4_554 2_763 85.54(6)
O18 Ca4 Ca6 . 2_763 111.29(6)
S3 Ca4 Ca6 . 2_763 118.04(3)
S3 Ca4 Ca6 4_554 2_763 58.67(2)
Ca6 Ca4 Ca6 1_554 2_763 107.43(5)
O16 Ca5 O10 . 3_564 96.00(13)
O16 Ca5 O2 . 2_664 141.21(11)
O10 Ca5 O2 3_564 2_664 71.62(10)
O16 Ca5 O11 . 5_675 70.83(11)
O10 Ca5 O11 3_564 5_675 112.87(10)
O2 Ca5 O11 2_664 5_675 147.97(11)
O16 Ca5 O3 . . 77.50(12)
O10 Ca5 O3 3_564 . 143.29(10)
O2 Ca5 O3 2_664 . 90.83(10)
O11 Ca5 O3 5_675 . 99.18(10)
O16 Ca5 O9 . 2_664 68.74(11)
O10 Ca5 O9 3_564 2_664 76.34(10)
O2 Ca5 O9 2_664 2_664 72.59(11)
O11 Ca5 O9 5_675 2_664 139.28(12)
O3 Ca5 O9 . 2_664 67.58(9)
O16 Ca5 O1 . . 140.73(11)
O10 Ca5 O1 3_564 . 87.73(11)
O2 Ca5 O1 2_664 . 76.89(10)
O11 Ca5 O1 5_675 . 71.76(10)
O3 Ca5 O1 . . 120.20(9)
O9 Ca5 O1 2_664 . 148.70(11)
O16 Ca5 O5 . . 117.98(13)
O10 Ca5 O5 3_564 . 145.97(12)
O2 Ca5 O5 2_664 . 81.86(10)
O11 Ca5 O5 5_675 . 79.32(10)
O3 Ca5 O5 . . 55.02(9)
O9 Ca5 O5 2_664 . 116.02(9)
O1 Ca5 O5 . . 65.30(9)
O16 Ca5 O14 . 3_564 64.30(12)
O10 Ca5 O14 3_564 3_564 49.82(9)
O2 Ca5 O14 2_664 3_564 120.55(9)
O11 Ca5 O14 5_675 3_564 66.59(9)
O3 Ca5 O14 . 3_564 141.69(10)
O9 Ca5 O14 2_664 3_564 99.36(9)
O1 Ca5 O14 . 3_564 90.11(9)
O5 Ca5 O14 . 3_564 143.14(9)
O16 Ca5 S1 . . 96.82(11)
O10 Ca5 S1 3_564 . 158.52(8)
O2 Ca5 S1 2_664 . 87.66(7)
O11 Ca5 S1 5_675 . 87.65(7)
O3 Ca5 S1 . . 27.28(7)
O9 Ca5 S1 2_664 . 92.40(7)
O1 Ca5 S1 . . 93.15(7)
O5 Ca5 S1 . . 27.84(6)
O14 Ca5 S1 3_564 . 151.54(7)
O16 Ca5 S4 . 3_564 80.28(11)
O10 Ca5 S4 3_564 3_564 23.48(7)
O2 Ca5 S4 2_664 3_564 94.75(7)
O11 Ca5 S4 5_675 3_564 91.15(7)
O3 Ca5 S4 . 3_564 150.76(8)
O9 Ca5 S4 2_664 3_564 86.77(7)
O1 Ca5 S4 . 3_564 88.99(7)
O5 Ca5 S4 . 3_564 154.22(7)
O14 Ca5 S4 3_564 3_564 26.34(5)
S1 Ca5 S4 . 3_564 177.09(4)
O16 Ca5 Ca2 . 3_564 117.10(10)
O10 Ca5 Ca2 3_564 3_564 35.41(7)
O2 Ca5 Ca2 2_664 3_564 37.42(7)
O11 Ca5 Ca2 5_675 3_564 144.37(7)
O3 Ca5 Ca2 . 3_564 116.39(7)
O9 Ca5 Ca2 2_664 3_564 63.73(8)
O1 Ca5 Ca2 . 3_564 87.69(7)
O5 Ca5 Ca2 . 3_564 118.68(7)
O14 Ca5 Ca2 3_564 3_564 85.22(6)
S1 Ca5 Ca2 . 3_564 123.14(3)
S4 Ca5 Ca2 3_564 3_564 58.88(2)
O17 Ca6 O14 . 3_565 142.47(8)
O17 Ca6 O14 . 4_566 142.47(8)
O14 Ca6 O14 3_565 4_566 75.06(15)
O17 Ca6 O4 . 5_675 73.79(8)
O14 Ca6 O4 3_565 5_675 139.11(11)
O14 Ca6 O4 4_566 5_675 71.75(11)
O17 Ca6 O4 . 1_556 73.79(8)
O14 Ca6 O4 3_565 1_556 71.75(11)
O14 Ca6 O4 4_566 1_556 139.11(12)
O4 Ca6 O4 5_675 1_556 147.58(16)
O17 Ca6 O11 . 5_676 107.03(7)
O14 Ca6 O11 3_565 5_676 77.19(10)
O14 Ca6 O11 4_566 5_676 75.95(11)
O4 Ca6 O11 5_675 5_676 116.05(9)
O4 Ca6 O11 1_556 5_676 74.00(10)
O17 Ca6 O11 . . 107.03(7)
O14 Ca6 O11 3_565 . 75.95(11)
O14 Ca6 O11 4_566 . 77.19(10)
O4 Ca6 O11 5_675 . 74.00(10)
O4 Ca6 O11 1_556 . 116.05(9)
O11 Ca6 O11 5_676 . 145.94(15)
O17 Ca6 O8 . 5_676 75.04(7)
O14 Ca6 O8 3_565 5_676 128.05(10)
O14 Ca6 O8 4_566 5_676 78.06(10)
O4 Ca6 O8 5_675 5_676 66.67(9)
O4 Ca6 O8 1_556 5_676 104.59(9)
O11 Ca6 O8 5_676 5_676 53.41(9)
O11 Ca6 O8 . 5_676 138.36(9)
O17 Ca6 O8 . . 75.04(7)
O14 Ca6 O8 3_565 . 78.06(10)
O14 Ca6 O8 4_566 . 128.05(10)
O4 Ca6 O8 5_675 . 104.59(9)
O4 Ca6 O8 1_556 . 66.67(9)
O11 Ca6 O8 5_676 . 138.36(9)
O11 Ca6 O8 . . 53.41(9)
O8 Ca6 O8 5_676 . 150.08(13)
O17 Ca6 S2 . 5_676 91.85(3)
O14 Ca6 S2 3_565 5_676 102.22(8)
O14 Ca6 S2 4_566 5_676 74.75(8)
O4 Ca6 S2 5_675 5_676 91.48(7)
O4 Ca6 S2 1_556 5_676 89.56(7)
O11 Ca6 S2 5_676 5_676 26.35(7)
O11 Ca6 S2 . 5_676 151.30(7)
O8 Ca6 S2 5_676 5_676 27.07(6)
O8 Ca6 S2 . 5_676 155.11(7)
O17 Ca6 S2 . . 91.85(3)
O14 Ca6 S2 3_565 . 74.75(8)
O14 Ca6 S2 4_566 . 102.22(8)
O4 Ca6 S2 5_675 . 89.56(7)
O4 Ca6 S2 1_556 . 91.48(7)
O11 Ca6 S2 5_676 . 151.30(7)
O11 Ca6 S2 . . 26.35(7)
O8 Ca6 S2 5_676 . 155.11(7)
O8 Ca6 S2 . . 27.07(6)
S2 Ca6 S2 5_676 . 176.29(6)
O17 Ca6 Ca4 . 3_676 75.81(2)
O14 Ca6 Ca4 3_565 3_676 140.96(8)
O14 Ca6 Ca4 4_566 3_676 67.18(8)
O4 Ca6 Ca4 5_675 3_676 32.41(6)
O4 Ca6 Ca4 1_556 3_676 135.02(8)
O11 Ca6 Ca4 5_676 3_676 84.29(7)
O11 Ca6 Ca4 . 3_676 104.07(7)
O8 Ca6 Ca4 5_676 3_676 34.81(6)
O8 Ca6 Ca4 . 3_676 133.98(7)
S2 Ca6 Ca4 5_676 3_676 59.099(19)
S2 Ca6 Ca4 . 3_676 121.97(2)
S3 O1 Ca5 . . 129.88(17)
S3 O1 Ca3 . . 98.32(14)
Ca5 O1 Ca3 . . 107.55(10)
S4 O2 Ca5 . 3_565 135.82(18)
S4 O2 Ca2 . 2_664 97.54(15)
Ca5 O2 Ca2 3_565 2_664 107.15(10)
S1 O3 Ca5 . . 102.66(15)
S1 O3 Ca2 . 2_664 129.33(17)
Ca5 O3 Ca2 . 2_664 108.84(11)
S3 O4 Ca4 . . 108.42(16)
S3 O4 Ca6 . 1_554 136.66(17)
Ca4 O4 Ca6 . 1_554 114.33(11)
S1 O5 Ca3 . . 146.02(19)
S1 O5 Ca5 . . 94.82(14)
Ca3 O5 Ca5 . . 108.76(11)
S2 O6 Ca3 . 3_675 130.32(16)
S2 O6 Ca1 . . 100.79(15)
Ca3 O6 Ca1 3_675 . 108.51(10)
S3 O7 Ca1 . 2_764 139.76(18)
S3 O7 Ca3 . . 99.82(14)
Ca1 O7 Ca3 2_764 . 108.75(10)
S2 O8 Ca4 . 1_556 140.84(18)
S2 O8 Ca6 . . 95.14(15)
Ca4 O8 Ca6 1_556 . 106.26(10)
S1 O9 Ca2 . . 106.49(15)
S1 O9 Ca5 . 3_565 140.65(17)
Ca2 O9 Ca5 . 3_565 112.85(11)
S4 O10 Ca5 . 2_665 115.63(17)
S4 O10 Ca2 . . 133.90(17)
Ca5 O10 Ca2 2_665 . 110.43(11)
S2 O11 Ca5 . 5_675 141.19(17)
S2 O11 Ca6 . . 104.07(15)
Ca5 O11 Ca6 5_675 . 114.53(11)
S2 O12 Ca2 . . 145.59(19)
S2 O12 Ca1 . . 98.11(15)
Ca2 O12 Ca1 . . 109.84(11)
S1 O13 Ca1 . . 140.5(2)
S1 O13 Ca2 . . 92.71(15)
Ca1 O13 Ca2 . . 107.94(11)
S4 O14 Ca6 . 2_664 145.68(19)
S4 O14 Ca5 . 2_665 86.38(14)
Ca6 O14 Ca5 2_664 2_665 99.24(10)
S4 O15 Ca4 . 2_665 136.74(17)
S4 O15 Ca2 . 2_664 99.85(14)
Ca4 O15 Ca2 2_665 2_664 117.70(11)
S3 O18 Ca2 . 4 146.74(19)
S3 O18 Ca4 . . 91.80(14)
Ca2 O18 Ca4 4 . 105.62(11)

loop_
_geom_bond_atom_site_label_1
_geom_bond_atom_site_label_2
_geom_bond_site_symmetry_2
_geom_bond_distance
S1 O9 . 1.461(3)
S1 O5 . 1.473(3)
S1 O3 . 1.476(3)
S1 O13 . 1.478(3)
S1 Ca5 . 3.1416(11)
S1 Ca2 . 3.1649(12)
S2 O8 . 1.465(3)
S2 O12 . 1.465(3)
S2 O11 . 1.467(3)
S2 O6 . 1.484(3)
S2 Ca1 . 3.1576(10)
S2 Ca6 . 3.2058(10)
S3 O18 . 1.461(3)
S3 O4 . 1.467(3)
S3 O7 . 1.478(3)
S3 O1 . 1.483(3)
S3 Ca3 . 3.1479(9)
S3 Ca4 . 3.2267(9)
S4 O10 . 1.463(3)
S4 O15 . 1.466(3)
S4 O14 . 1.471(3)
S4 O2 . 1.487(3)
S4 Ca2 2_664 3.1154(12)
S4 Ca5 2_665 3.3097(12)
Ca1 O13 5_675 2.353(3)
Ca1 O13 . 2.353(3)
Ca1 O7 3_675 2.390(3)
Ca1 O7 4 2.390(3)
Ca1 O6 . 2.523(3)
Ca1 O6 5_675 2.523(3)
Ca1 O12 . 2.598(3)
Ca1 O12 5_675 2.598(3)
Ca1 S2 5_675 3.1576(10)
Ca1 Ca3 3_675 4.0074(7)
Ca1 Ca3 . 4.0074(7)
Ca2 O9 . 2.423(3)
Ca2 O12 . 2.431(3)
Ca2 O18 4 2.438(3)
Ca2 O10 . 2.479(3)
Ca2 O15 3_565 2.510(3)
Ca2 O19 . 2.548(6)
Ca2 O2 3_565 2.549(3)
Ca2 O3 3_565 2.560(3)
Ca2 O13 . 2.730(3)
Ca2 S4 3_565 3.1154(12)
Ca2 Ca5 2_665 4.0094(12)
Ca3 O5 . 2.413(3)
Ca3 O5 4 2.413(3)
Ca3 O6 5_675 2.414(3)
Ca3 O6 2_764 2.414(3)
Ca3 O7 4 2.539(3)
Ca3 O7 . 2.539(3)
Ca3 O1 . 2.570(3)
Ca3 O1 4 2.570(3)
Ca3 S3 4 3.1479(9)
Ca3 Ca1 2_764 4.0074(7)
Ca4 O15 3_564 2.403(3)
Ca4 O15 6_654 2.403(3)
Ca4 O4 . 2.448(3)
Ca4 O4 4_554 2.448(3)
Ca4 O8 1_554 2.475(3)
Ca4 O8 4 2.475(3)
Ca4 O18 4_554 2.831(3)
Ca4 O18 . 2.831(3)
Ca4 S3 4_554 3.2267(9)
Ca4 Ca6 1_554 4.1610(8)
Ca4 Ca6 2_763 4.1611(8)
Ca5 O16 . 2.398(4)
Ca5 O10 3_564 2.403(3)
Ca5 O2 2_664 2.433(3)
Ca5 O11 5_675 2.453(3)
Ca5 O3 . 2.469(3)
Ca5 O9 2_664 2.486(3)
Ca5 O1 . 2.539(3)
Ca5 O5 . 2.654(3)
Ca5 O14 3_564 3.059(3)
Ca5 S4 3_564 3.3097(12)
Ca5 Ca2 3_564 4.0094(12)
Ca6 O17 . 2.319(6)
Ca6 O14 3_565 2.400(3)
Ca6 O14 4_566 2.400(3)
Ca6 O4 5_675 2.504(3)
Ca6 O4 1_556 2.504(3)
Ca6 O11 5_676 2.516(3)
Ca6 O11 . 2.516(3)
Ca6 O8 5_676 2.723(3)
Ca6 O8 . 2.723(3)
Ca6 S2 5_676 3.2058(10)
Ca6 Ca4 3_676 4.1611(8)
O2 Ca5 3_565 2.433(3)
O2 Ca2 2_664 2.549(3)
O3 Ca2 2_664 2.560(3)
O4 Ca6 1_554 2.504(3)
O6 Ca3 3_675 2.414(3)
O7 Ca1 2_764 2.390(3)
O8 Ca4 1_556 2.475(3)
O9 Ca5 3_565 2.486(3)
O10 Ca5 2_665 2.403(3)
O11 Ca5 5_675 2.453(3)
O14 Ca6 2_664 2.400(3)
O14 Ca5 2_665 3.059(3)
O15 Ca4 2_665 2.403(3)
O15 Ca2 2_664 2.510(3)
O18 Ca2 4 2.438(3)
